data_7243522
loop_
_publ_author_name
'Bisz, Elwira'
'Koston, Martina'
'Szostak, Michal'

_publ_section_title
;
 &#x000D; N-Butylpyrrolidone (NBP) as a non-toxic substitute for NMP in
 iron-catalyzed C(sp2)--C(sp3) cross-coupling of aryl chlorides
;
_journal_name_full 'Green Chemistry'
_journal_paper_doi 10.1039/D1GC02377B
_journal_year 2021
_chemical_formula_moiety 'C26 H47 N O2 S'
_chemical_formula_sum 'C26 H47 N O2 S'
_chemical_formula_weight 437.70
_space_group_crystal_system monoclinic
_space_group_IT_number 14
_space_group_name_Hall '-P 2yn'
_space_group_name_H-M_alt 'P 1 21/n 1'
_atom_sites_solution_hydrogens geom
_atom_sites_solution_primary direct
_atom_sites_solution_secondary difmap
_audit_creation_method SHELXL-2014
_audit_update_record
;
2021-08-05 deposited with the CCDC.	2021-09-14 downloaded from the CCDC.
;
_cell_angle_alpha 90
_cell_angle_beta 95.908(17)
_cell_angle_gamma 90
_cell_formula_units_Z 4
_cell_length_a 7.5329(10)
_cell_length_b 10.6912(14)
_cell_length_c 34.100(8)
_cell_measurement_reflns_used 7028
_cell_measurement_temperature 297(2)
_cell_measurement_theta_max 69.3170
_cell_measurement_theta_min 2.6120
_cell_volume 2731.7(8)
_computing_cell_refinement 'Oxford Diffraction CrysAlis'
_computing_data_collection 'Oxford Diffraction CrysAlis'
_computing_data_reduction 'Oxford Diffraction CrysAlis'
_computing_publication_material 'CIFTAB (Sheldrick, 2014)'
_computing_structure_refinement 'SHELXL-2014 (Sheldrick, 2014)'
_computing_structure_solution 'SHELXS-2014 (Sheldrick, 2014)'
_diffrn_ambient_temperature 297(2)
_diffrn_measured_fraction_theta_full 0.994
_diffrn_measured_fraction_theta_max 0.794
_diffrn_measurement_device_type 'XtaLAB Synergy, Dualflex, HyPix'
_diffrn_radiation_type CuK\a
_diffrn_radiation_wavelength 1.54184
_diffrn_reflns_av_R_equivalents 0.0507
_diffrn_reflns_av_unetI/netI 0.0559
_diffrn_reflns_Laue_measured_fraction_full 0.904
_diffrn_reflns_Laue_measured_fraction_max 0.794
_diffrn_reflns_limit_h_max 9
_diffrn_reflns_limit_h_min -5
_diffrn_reflns_limit_k_max 13
_diffrn_reflns_limit_k_min -13
_diffrn_reflns_limit_l_max 40
_diffrn_reflns_limit_l_min -41
_diffrn_reflns_number 13285
_diffrn_reflns_point_group_measured_fraction_full 0.904
_diffrn_reflns_point_group_measured_fraction_max 0.794
_diffrn_reflns_theta_full 67.684
_diffrn_reflns_theta_max 82.692
_diffrn_reflns_theta_min 2.605
_diffrn_source 'micro-focus sealed X-ray tube'
_exptl_absorpt_coefficient_mu 1.189
_exptl_absorpt_correction_T_max 1.00000
_exptl_absorpt_correction_T_min 0.54444
_exptl_absorpt_correction_type multi-scan
_exptl_crystal_colour colourless
_exptl_crystal_density_diffrn 1.064
_exptl_crystal_description needle
_exptl_crystal_F_000 968
_exptl_crystal_size_max 0.241
_exptl_crystal_size_mid 0.042
_exptl_crystal_size_min 0.030
_refine_diff_density_max 0.215
_refine_diff_density_min -0.252
_refine_diff_density_rms 0.043
_refine_ls_extinction_coef 0.0003(2)
_refine_ls_extinction_expression Fc^*^=kFc[1+0.001xFc^2^\l^3^/sin(2\q)]^-1/4^
_refine_ls_extinction_method SHELXL
_refine_ls_goodness_of_fit_ref 1.039
_refine_ls_hydrogen_treatment constr
_refine_ls_matrix_type full
_refine_ls_number_parameters 272
_refine_ls_number_reflns 4835
_refine_ls_number_restraints 0
_refine_ls_restrained_S_all 1.039
_refine_ls_R_factor_all 0.0849
_refine_ls_R_factor_gt 0.0523
_refine_ls_shift/su_max 0.001
_refine_ls_shift/su_mean 0.000
_refine_ls_structure_factor_coef Fsqd
_refine_ls_weighting_details 'w=1/[\s^2^(Fo^2^)+(0.0934P)^2^+0.0733P] where P=(Fo^2^+2Fc^2^)/3'
_refine_ls_weighting_scheme calc
_refine_ls_wR_factor_gt 0.1403
_refine_ls_wR_factor_ref 0.1696
_reflns_Friedel_coverage 0.000
_reflns_number_gt 3077
_reflns_number_total 4835
_reflns_threshold_expression 'I > 2\s(I)'
_cod_data_source_file d1gc02377b2.cif
_cod_data_source_block 184_a
_cod_original_sg_symbol_H-M 'P 21/n'
_cod_database_code 7243522
_shelx_space_group_comment
;
The symmetry employed for this shelxl refinement is uniquely defined
by the following loop, which should always be used as a source of
symmetry information in preference to the above space-group names.
They are only intended as comments.
;
_shelx_estimated_absorpt_t_min 0.763
_shelx_estimated_absorpt_t_max 0.965
_shelxl_version_number 2014-3

loop_
_space_group_symop_operation_xyz
'x, y, z'
'-x+1/2, y+1/2, -z+1/2'
'-x, -y, -z'
'x-1/2, -y-1/2, z-1/2'

loop_
_atom_site_label
_atom_site_type_symbol
_atom_site_fract_x
_atom_site_fract_y
_atom_site_fract_z
_atom_site_U_iso_or_equiv
_atom_site_adp_type
_atom_site_occupancy
_atom_site_site_symmetry_order
_atom_site_calc_flag
_atom_site_refinement_flags_posn
_atom_site_refinement_flags_adp
_atom_site_refinement_flags_occupancy
_atom_site_disorder_assembly
_atom_site_disorder_group
C1 C 1.6721(4) -0.0495(4) 0.36186(12) 0.1167(12) Uani 1 1 d . . . . .
H1A H 1.7460 -0.0231 0.3421 0.175 Uiso 1 1 calc R U . . .
H1B H 1.7419 -0.0525 0.3870 0.175 Uiso 1 1 calc R U . . .
H1C H 1.6247 -0.1311 0.3553 0.175 Uiso 1 1 calc R U . . .
C2 C 1.5206(4) 0.0419(4) 0.36360(10) 0.1031(10) Uani 1 1 d . . . . .
H2A H 1.5701 0.1243 0.3695 0.124 Uiso 1 1 calc R U . . .
H2B H 1.4531 0.0458 0.3378 0.124 Uiso 1 1 calc R U . . .
C3 C 1.3959(4) 0.0102(3) 0.39352(9) 0.0880(8) Uani 1 1 d . . . . .
H3A H 1.4647 0.0029 0.4191 0.106 Uiso 1 1 calc R U . . .
H3B H 1.3436 -0.0711 0.3870 0.106 Uiso 1 1 calc R U . . .
C4 C 1.2468(4) 0.1025(3) 0.39698(10) 0.0893(8) Uani 1 1 d . . . . .
H4A H 1.1737 0.1065 0.3719 0.107 Uiso 1 1 calc R U . . .
H4B H 1.2984 0.1847 0.4022 0.107 Uiso 1 1 calc R U . . .
C5 C 1.1280(3) 0.0722(3) 0.42880(9) 0.0809(8) Uani 1 1 d . . . . .
H5A H 1.2018 0.0642 0.4537 0.097 Uiso 1 1 calc R U . . .
H5B H 1.0717 -0.0082 0.4229 0.097 Uiso 1 1 calc R U . . .
C6 C 0.9833(3) 0.1688(3) 0.43344(9) 0.0817(7) Uani 1 1 d . . . . .
H6A H 1.0395 0.2491 0.4395 0.098 Uiso 1 1 calc R U . . .
H6B H 0.9099 0.1772 0.4085 0.098 Uiso 1 1 calc R U . . .
C7 C 0.8640(3) 0.1373(3) 0.46522(9) 0.0785(7) Uani 1 1 d . . . . .
H7A H 0.9374 0.1295 0.4902 0.094 Uiso 1 1 calc R U . . .
H7B H 0.8084 0.0568 0.4592 0.094 Uiso 1 1 calc R U . . .
C8 C 0.7192(3) 0.2333(3) 0.46966(8) 0.0794(7) Uani 1 1 d . . . . .
H8A H 0.7753 0.3136 0.4757 0.095 Uiso 1 1 calc R U . . .
H8B H 0.6467 0.2414 0.4446 0.095 Uiso 1 1 calc R U . . .
C9 C 0.5981(3) 0.2032(2) 0.50121(8) 0.0773(7) Uani 1 1 d . . . . .
H9A H 0.5444 0.1218 0.4956 0.093 Uiso 1 1 calc R U . . .
H9B H 0.6700 0.1976 0.5264 0.093 Uiso 1 1 calc R U . . .
C10 C 0.4513(3) 0.2974(3) 0.50458(9) 0.0789(7) Uani 1 1 d . . . . .
H10A H 0.5054 0.3788 0.5100 0.095 Uiso 1 1 calc R U . . .
H10B H 0.3797 0.3028 0.4793 0.095 Uiso 1 1 calc R U . . .
C11 C 0.3295(3) 0.2695(3) 0.53591(8) 0.0768(7) Uani 1 1 d . . . . .
H11A H 0.4005 0.2641 0.5612 0.092 Uiso 1 1 calc R U . . .
H11B H 0.2741 0.1885 0.5305 0.092 Uiso 1 1 calc R U . . .
C12 C 0.1843(3) 0.3663(3) 0.53858(8) 0.0768(7) Uani 1 1 d . . . . .
H12A H 0.2401 0.4470 0.5442 0.092 Uiso 1 1 calc R U . . .
H12B H 0.1146 0.3723 0.5131 0.092 Uiso 1 1 calc R U . . .
C13 C 0.0591(3) 0.3396(2) 0.56956(8) 0.0720(6) Uani 1 1 d . . . . .
H13A H -0.0021 0.2612 0.5633 0.086 Uiso 1 1 calc R U . . .
H13B H 0.1284 0.3302 0.5950 0.086 Uiso 1 1 calc R U . . .
C14 C -0.0775(4) 0.4415(3) 0.57238(9) 0.0828(8) Uani 1 1 d . . . . .
H14A H -0.0139 0.5192 0.5782 0.099 Uiso 1 1 calc R U . . .
H14B H -0.1437 0.4507 0.5466 0.099 Uiso 1 1 calc R U . . .
C15 C -0.2105(3) 0.4261(2) 0.60211(7) 0.0666(6) Uani 1 1 d . . . . .
C16 C -0.3603(4) 0.5014(3) 0.60033(8) 0.0884(9) Uani 1 1 d . . . . .
H16A H -0.3787 0.5594 0.5800 0.106 Uiso 1 1 calc R U . . .
C17 C -0.4822(4) 0.4941(3) 0.62721(9) 0.0863(8) Uani 1 1 d . . . . .
H17A H -0.5823 0.5455 0.6249 0.104 Uiso 1 1 calc R U . . .
C18 C -0.4558(3) 0.4097(2) 0.65795(7) 0.0622(6) Uani 1 1 d . . . . .
C19 C -0.3101(3) 0.3331(2) 0.66029(8) 0.0713(7) Uani 1 1 d . . . . .
H19A H -0.2925 0.2747 0.6805 0.086 Uiso 1 1 calc R U . . .
C20 C -0.1882(3) 0.3420(2) 0.63258(8) 0.0741(7) Uani 1 1 d . . . . .
H20A H -0.0890 0.2897 0.6347 0.089 Uiso 1 1 calc R U . . .
S21 S -0.61341(7) 0.39658(6) 0.69290(2) 0.0677(2) Uani 1 1 d . . . . .
O22 O -0.5441(2) 0.30471(17) 0.72099(6) 0.0842(5) Uani 1 1 d . . . . .
O23 O -0.7846(2) 0.37603(19) 0.67228(6) 0.0887(6) Uani 1 1 d . . . . .
N24 N -0.6148(2) 0.53355(18) 0.71245(6) 0.0668(5) Uani 1 1 d . . . . .
C25 C -0.4466(3) 0.5723(3) 0.73602(9) 0.0767(7) Uani 1 1 d . . . . .
H25A H -0.3530 0.5156 0.7288 0.092 Uiso 1 1 calc R U . . .
C26 C -0.4531(5) 0.5584(4) 0.78017(10) 0.1119(11) Uani 1 1 d . . . . .
H26A H -0.3414 0.5847 0.7938 0.168 Uiso 1 1 calc R U . . .
H26B H -0.5476 0.6093 0.7884 0.168 Uiso 1 1 calc R U . . .
H26C H -0.4745 0.4724 0.7863 0.168 Uiso 1 1 calc R U . . .
C27 C -0.3940(4) 0.7021(3) 0.72421(11) 0.1000(10) Uani 1 1 d . . . . .
H27A H -0.2855 0.7262 0.7396 0.150 Uiso 1 1 calc R U . . .
H27B H -0.3762 0.7027 0.6967 0.150 Uiso 1 1 calc R U . . .
H27C H -0.4871 0.7600 0.7288 0.150 Uiso 1 1 calc R U . . .
C28 C -0.7829(3) 0.5999(2) 0.71897(9) 0.0754(7) Uani 1 1 d . . . . .
H28A H -0.7480 0.6701 0.7366 0.091 Uiso 1 1 calc R U . . .
C29 C -0.9126(4) 0.5213(3) 0.74000(11) 0.0993(10) Uani 1 1 d . . . . .
H29A H -1.0176 0.5696 0.7432 0.149 Uiso 1 1 calc R U . . .
H29B H -0.9453 0.4481 0.7246 0.149 Uiso 1 1 calc R U . . .
H29C H -0.8568 0.4967 0.7654 0.149 Uiso 1 1 calc R U . . .
C30 C -0.8713(4) 0.6566(4) 0.68161(12) 0.1140(11) Uani 1 1 d . . . . .
H30A H -0.9789 0.6983 0.6870 0.171 Uiso 1 1 calc R U . . .
H30B H -0.7918 0.7157 0.6714 0.171 Uiso 1 1 calc R U . . .
H30C H -0.8996 0.5918 0.6625 0.171 Uiso 1 1 calc R U . . .

loop_
_atom_site_aniso_label
_atom_site_aniso_U_11
_atom_site_aniso_U_22
_atom_site_aniso_U_33
_atom_site_aniso_U_23
_atom_site_aniso_U_13
_atom_site_aniso_U_12
C1 0.105(2) 0.129(3) 0.123(3) -0.024(2) 0.046(2) 0.008(2)
C2 0.104(2) 0.115(3) 0.096(2) -0.001(2) 0.0367(18) 0.0052(18)
C3 0.0888(17) 0.0819(19) 0.098(2) -0.0075(16) 0.0319(15) -0.0010(13)
C4 0.0878(17) 0.088(2) 0.096(2) 0.0015(16) 0.0284(16) 0.0040(14)
C5 0.0814(15) 0.0703(17) 0.095(2) -0.0010(14) 0.0304(15) 0.0044(12)
C6 0.0842(15) 0.0692(17) 0.096(2) 0.0015(15) 0.0294(15) 0.0036(12)
C7 0.0792(14) 0.0699(17) 0.0902(19) 0.0011(14) 0.0261(14) 0.0039(11)
C8 0.0840(15) 0.0710(17) 0.0872(19) 0.0030(14) 0.0275(14) 0.0046(12)
C9 0.0831(15) 0.0644(16) 0.0881(19) 0.0016(14) 0.0257(14) 0.0040(11)
C10 0.0848(15) 0.0712(17) 0.0851(18) 0.0033(14) 0.0296(14) 0.0064(12)
C11 0.0825(15) 0.0703(17) 0.0811(18) 0.0034(13) 0.0247(14) 0.0026(11)
C12 0.0845(15) 0.0721(17) 0.0775(17) 0.0059(13) 0.0254(14) 0.0052(12)
C13 0.0799(14) 0.0681(15) 0.0711(16) -0.0020(13) 0.0223(12) 0.0029(11)
C14 0.0927(17) 0.0748(17) 0.0857(19) 0.0082(14) 0.0325(15) 0.0096(13)
C15 0.0726(13) 0.0614(14) 0.0676(15) 0.0010(12) 0.0157(12) 0.0023(10)
C16 0.1056(19) 0.085(2) 0.0789(18) 0.0227(15) 0.0296(16) 0.0335(15)
C17 0.0894(17) 0.086(2) 0.0863(19) 0.0130(16) 0.0246(15) 0.0352(14)
C18 0.0657(12) 0.0562(13) 0.0656(15) -0.0050(11) 0.0110(11) 0.0028(9)
C19 0.0708(13) 0.0693(16) 0.0761(16) 0.0135(13) 0.0186(12) 0.0092(11)
C20 0.0658(13) 0.0733(16) 0.0858(18) 0.0108(15) 0.0202(13) 0.0121(11)
S21 0.0632(3) 0.0608(4) 0.0817(5) -0.0083(3) 0.0197(3) -0.0030(2)
O22 0.0987(12) 0.0650(11) 0.0939(13) 0.0161(10) 0.0339(10) 0.0079(8)
O23 0.0641(9) 0.0931(14) 0.1104(15) -0.0287(11) 0.0160(9) -0.0125(8)
N24 0.0598(10) 0.0606(12) 0.0810(14) -0.0121(10) 0.0127(9) 0.0018(8)
C25 0.0683(13) 0.0711(17) 0.091(2) -0.0136(14) 0.0120(13) -0.0014(11)
C26 0.116(2) 0.128(3) 0.088(2) -0.011(2) -0.0026(19) -0.021(2)
C27 0.0882(17) 0.079(2) 0.134(3) -0.0143(19) 0.0198(17) -0.0182(14)
C28 0.0635(13) 0.0703(16) 0.096(2) -0.0102(14) 0.0237(13) 0.0058(11)
C29 0.0843(17) 0.093(2) 0.128(3) -0.0192(19) 0.0479(18) -0.0097(14)
C30 0.096(2) 0.108(3) 0.138(3) 0.015(2) 0.013(2) 0.0334(18)

loop_
_atom_type_symbol
_atom_type_description
_atom_type_scat_dispersion_real
_atom_type_scat_dispersion_imag
_atom_type_scat_source
C C 0.0181 0.0091 'International Tables Vol C Tables 4.2.6.8 and 6.1.1.4'
H H 0.0000 0.0000 'International Tables Vol C Tables 4.2.6.8 and 6.1.1.4'
N N 0.0311 0.0180 'International Tables Vol C Tables 4.2.6.8 and 6.1.1.4'
O O 0.0492 0.0322 'International Tables Vol C Tables 4.2.6.8 and 6.1.1.4'
S S 0.3331 0.5567 'International Tables Vol C Tables 4.2.6.8 and 6.1.1.4'

loop_
_geom_angle_atom_site_label_1
_geom_angle_atom_site_label_2
_geom_angle_atom_site_label_3
_geom_angle
_geom_angle_site_symmetry_1
_geom_angle_site_symmetry_3
_geom_angle_publ_flag
C2 C1 H1A 109.5 . . ?
C2 C1 H1B 109.5 . . ?
H1A C1 H1B 109.5 . . ?
C2 C1 H1C 109.5 . . ?
H1A C1 H1C 109.5 . . ?
H1B C1 H1C 109.5 . . ?
C3 C2 C1 114.3(3) . . ?
C3 C2 H2A 108.7 . . ?
C1 C2 H2A 108.7 . . ?
C3 C2 H2B 108.7 . . ?
C1 C2 H2B 108.7 . . ?
H2A C2 H2B 107.6 . . ?
C2 C3 C4 115.5(3) . . ?
C2 C3 H3A 108.4 . . ?
C4 C3 H3A 108.4 . . ?
C2 C3 H3B 108.4 . . ?
C4 C3 H3B 108.4 . . ?
H3A C3 H3B 107.5 . . ?
C3 C4 C5 114.6(3) . . ?
C3 C4 H4A 108.6 . . ?
C5 C4 H4A 108.6 . . ?
C3 C4 H4B 108.6 . . ?
C5 C4 H4B 108.6 . . ?
H4A C4 H4B 107.6 . . ?
C4 C5 C6 114.4(2) . . ?
C4 C5 H5A 108.7 . . ?
C6 C5 H5A 108.7 . . ?
C4 C5 H5B 108.7 . . ?
C6 C5 H5B 108.7 . . ?
H5A C5 H5B 107.6 . . ?
C7 C6 C5 114.0(2) . . ?
C7 C6 H6A 108.7 . . ?
C5 C6 H6A 108.7 . . ?
C7 C6 H6B 108.7 . . ?
C5 C6 H6B 108.7 . . ?
H6A C6 H6B 107.6 . . ?
C6 C7 C8 114.0(2) . . ?
C6 C7 H7A 108.8 . . ?
C8 C7 H7A 108.8 . . ?
C6 C7 H7B 108.8 . . ?
C8 C7 H7B 108.8 . . ?
H7A C7 H7B 107.6 . . ?
C9 C8 C7 114.8(2) . . ?
C9 C8 H8A 108.6 . . ?
C7 C8 H8A 108.6 . . ?
C9 C8 H8B 108.6 . . ?
C7 C8 H8B 108.6 . . ?
H8A C8 H8B 107.5 . . ?
C10 C9 C8 114.3(2) . . ?
C10 C9 H9A 108.7 . . ?
C8 C9 H9A 108.7 . . ?
C10 C9 H9B 108.7 . . ?
C8 C9 H9B 108.7 . . ?
H9A C9 H9B 107.6 . . ?
C11 C10 C9 115.2(2) . . ?
C11 C10 H10A 108.5 . . ?
C9 C10 H10A 108.5 . . ?
C11 C10 H10B 108.5 . . ?
C9 C10 H10B 108.5 . . ?
H10A C10 H10B 107.5 . . ?
C10 C11 C12 113.8(2) . . ?
C10 C11 H11A 108.8 . . ?
C12 C11 H11A 108.8 . . ?
C10 C11 H11B 108.8 . . ?
C12 C11 H11B 108.8 . . ?
H11A C11 H11B 107.7 . . ?
C13 C12 C11 114.7(2) . . ?
C13 C12 H12A 108.6 . . ?
C11 C12 H12A 108.6 . . ?
C13 C12 H12B 108.6 . . ?
C11 C12 H12B 108.6 . . ?
H12A C12 H12B 107.6 . . ?
C14 C13 C12 112.7(2) . . ?
C14 C13 H13A 109.0 . . ?
C12 C13 H13A 109.0 . . ?
C14 C13 H13B 109.0 . . ?
C12 C13 H13B 109.0 . . ?
H13A C13 H13B 107.8 . . ?
C15 C14 C13 118.0(2) . . ?
C15 C14 H14A 107.8 . . ?
C13 C14 H14A 107.8 . . ?
C15 C14 H14B 107.8 . . ?
C13 C14 H14B 107.8 . . ?
H14A C14 H14B 107.1 . . ?
C20 C15 C16 116.8(2) . . ?
C20 C15 C14 122.9(2) . . ?
C16 C15 C14 120.2(2) . . ?
C17 C16 C15 122.7(3) . . ?
C17 C16 H16A 118.7 . . ?
C15 C16 H16A 118.7 . . ?
C16 C17 C18 119.5(2) . . ?
C16 C17 H17A 120.3 . . ?
C18 C17 H17A 120.3 . . ?
C19 C18 C17 119.2(2) . . ?
C19 C18 S21 120.21(19) . . ?
C17 C18 S21 120.52(17) . . ?
C18 C19 C20 120.2(2) . . ?
C18 C19 H19A 119.9 . . ?
C20 C19 H19A 119.9 . . ?
C15 C20 C19 121.6(2) . . ?
C15 C20 H20A 119.2 . . ?
C19 C20 H20A 119.2 . . ?
O23 S21 O22 118.33(12) . . ?
O23 S21 N24 107.55(10) . . ?
O22 S21 N24 111.37(12) . . ?
O23 S21 C18 108.41(12) . . ?
O22 S21 C18 106.32(11) . . ?
N24 S21 C18 103.87(11) . . ?
C28 N24 C25 118.5(2) . . ?
C28 N24 S21 122.51(16) . . ?
C25 N24 S21 115.82(15) . . ?
N24 C25 C27 110.1(2) . . ?
N24 C25 C26 113.3(2) . . ?
C27 C25 C26 113.0(3) . . ?
N24 C25 H25A 106.7 . . ?
C27 C25 H25A 106.7 . . ?
C26 C25 H25A 106.7 . . ?
C25 C26 H26A 109.5 . . ?
C25 C26 H26B 109.5 . . ?
H26A C26 H26B 109.5 . . ?
C25 C26 H26C 109.5 . . ?
H26A C26 H26C 109.5 . . ?
H26B C26 H26C 109.5 . . ?
C25 C27 H27A 109.5 . . ?
C25 C27 H27B 109.5 . . ?
H27A C27 H27B 109.5 . . ?
C25 C27 H27C 109.5 . . ?
H27A C27 H27C 109.5 . . ?
H27B C27 H27C 109.5 . . ?
N24 C28 C30 112.0(2) . . ?
N24 C28 C29 113.9(2) . . ?
C30 C28 C29 111.8(2) . . ?
N24 C28 H28A 106.1 . . ?
C30 C28 H28A 106.1 . . ?
C29 C28 H28A 106.1 . . ?
C28 C29 H29A 109.5 . . ?
C28 C29 H29B 109.5 . . ?
H29A C29 H29B 109.5 . . ?
C28 C29 H29C 109.5 . . ?
H29A C29 H29C 109.5 . . ?
H29B C29 H29C 109.5 . . ?
C28 C30 H30A 109.5 . . ?
C28 C30 H30B 109.5 . . ?
H30A C30 H30B 109.5 . . ?
C28 C30 H30C 109.5 . . ?
H30A C30 H30C 109.5 . . ?
H30B C30 H30C 109.5 . . ?

loop_
_geom_bond_atom_site_label_1
_geom_bond_atom_site_label_2
_geom_bond_distance
_geom_bond_site_symmetry_2
_geom_bond_publ_flag
C1 C2 1.508(5) . ?
C1 H1A 0.9600 . ?
C1 H1B 0.9600 . ?
C1 H1C 0.9600 . ?
C2 C3 1.495(4) . ?
C2 H2A 0.9700 . ?
C2 H2B 0.9700 . ?
C3 C4 1.509(4) . ?
C3 H3A 0.9700 . ?
C3 H3B 0.9700 . ?
C4 C5 1.510(4) . ?
C4 H4A 0.9700 . ?
C4 H4B 0.9700 . ?
C5 C6 1.522(4) . ?
C5 H5A 0.9700 . ?
C5 H5B 0.9700 . ?
C6 C7 1.515(4) . ?
C6 H6A 0.9700 . ?
C6 H6B 0.9700 . ?
C7 C8 1.516(4) . ?
C7 H7A 0.9700 . ?
C7 H7B 0.9700 . ?
C8 C9 1.515(3) . ?
C8 H8A 0.9700 . ?
C8 H8B 0.9700 . ?
C9 C10 1.509(3) . ?
C9 H9A 0.9700 . ?
C9 H9B 0.9700 . ?
C10 C11 1.508(3) . ?
C10 H10A 0.9700 . ?
C10 H10B 0.9700 . ?
C11 C12 1.516(3) . ?
C11 H11A 0.9700 . ?
C11 H11B 0.9700 . ?
C12 C13 1.514(3) . ?
C12 H12A 0.9700 . ?
C12 H12B 0.9700 . ?
C13 C14 1.508(4) . ?
C13 H13A 0.9700 . ?
C13 H13B 0.9700 . ?
C14 C15 1.506(3) . ?
C14 H14A 0.9700 . ?
C14 H14B 0.9700 . ?
C15 C20 1.371(4) . ?
C15 C16 1.382(3) . ?
C16 C17 1.365(4) . ?
C16 H16A 0.9300 . ?
C17 C18 1.382(4) . ?
C17 H17A 0.9300 . ?
C18 C19 1.366(3) . ?
C18 S21 1.772(2) . ?
C19 C20 1.387(3) . ?
C19 H19A 0.9300 . ?
C20 H20A 0.9300 . ?
S21 O23 1.4209(19) . ?
S21 O22 1.4324(19) . ?
S21 N24 1.609(2) . ?
N24 C28 1.488(3) . ?
N24 C25 1.488(3) . ?
C25 C27 1.509(4) . ?
C25 C26 1.519(4) . ?
C25 H25A 0.9800 . ?
C26 H26A 0.9600 . ?
C26 H26B 0.9600 . ?
C26 H26C 0.9600 . ?
C27 H27A 0.9600 . ?
C27 H27B 0.9600 . ?
C27 H27C 0.9600 . ?
C28 C30 1.503(5) . ?
C28 C29 1.523(4) . ?
C28 H28A 0.9800 . ?
C29 H29A 0.9600 . ?
C29 H29B 0.9600 . ?
C29 H29C 0.9600 . ?
C30 H30A 0.9600 . ?
C30 H30B 0.9600 . ?
C30 H30C 0.9600 . ?

loop_
_geom_hbond_atom_site_label_D
_geom_hbond_atom_site_label_H
_geom_hbond_atom_site_label_A
_geom_hbond_distance_DH
_geom_hbond_distance_HA
_geom_hbond_distance_DA
_geom_hbond_angle_DHA
_geom_hbond_site_symmetry_A
C28 H28A O22 0.98 2.66 3.352(3) 127.7 2_356
C29 H29B O23 0.96 2.39 3.022(3) 123.4 .
C30 H30C O23 0.96 2.48 3.093(4) 122.0 .

loop_
_geom_torsion_atom_site_label_1
_geom_torsion_atom_site_label_2
_geom_torsion_atom_site_label_3
_geom_torsion_atom_site_label_4
_geom_torsion
_geom_torsion_site_symmetry_1
_geom_torsion_site_symmetry_2
_geom_torsion_site_symmetry_3
_geom_torsion_site_symmetry_4
_geom_torsion_publ_flag
C1 C2 C3 C4 177.8(3) . . . . ?
C2 C3 C4 C5 -177.0(3) . . . . ?
C3 C4 C5 C6 177.3(3) . . . . ?
C4 C5 C6 C7 179.6(3) . . . . ?
C5 C6 C7 C8 -179.7(3) . . . . ?
C6 C7 C8 C9 179.8(3) . . . . ?
C7 C8 C9 C10 -178.4(3) . . . . ?
C8 C9 C10 C11 -179.8(2) . . . . ?
C9 C10 C11 C12 179.7(3) . . . . ?
C10 C11 C12 C13 179.4(2) . . . . ?
C11 C12 C13 C14 177.3(3) . . . . ?
C12 C13 C14 C15 179.9(2) . . . . ?
C13 C14 C15 C20 16.2(4) . . . . ?
C13 C14 C15 C16 -166.1(3) . . . . ?
C20 C15 C16 C17 -0.1(5) . . . . ?
C14 C15 C16 C17 -177.9(3) . . . . ?
C15 C16 C17 C18 0.9(5) . . . . ?
C16 C17 C18 C19 -1.5(4) . . . . ?
C16 C17 C18 S21 -179.1(2) . . . . ?
C17 C18 C19 C20 1.4(4) . . . . ?
S21 C18 C19 C20 179.0(2) . . . . ?
C16 C15 C20 C19 -0.1(4) . . . . ?
C14 C15 C20 C19 177.7(3) . . . . ?
C18 C19 C20 C15 -0.6(4) . . . . ?
C19 C18 S21 O23 -124.1(2) . . . . ?
C17 C18 S21 O23 53.4(3) . . . . ?
C19 C18 S21 O22 4.1(2) . . . . ?
C17 C18 S21 O22 -178.4(2) . . . . ?
C19 C18 S21 N24 121.7(2) . . . . ?
C17 C18 S21 N24 -60.8(3) . . . . ?
O23 S21 N24 C28 19.6(2) . . . . ?
O22 S21 N24 C28 -111.5(2) . . . . ?
C18 S21 N24 C28 134.4(2) . . . . ?
O23 S21 N24 C25 179.21(18) . . . . ?
O22 S21 N24 C25 48.1(2) . . . . ?
C18 S21 N24 C25 -66.0(2) . . . . ?
C28 N24 C25 C27 -67.8(3) . . . . ?
S21 N24 C25 C27 131.8(2) . . . . ?
C28 N24 C25 C26 59.9(3) . . . . ?
S21 N24 C25 C26 -100.6(3) . . . . ?
C25 N24 C28 C30 123.1(3) . . . . ?
S21 N24 C28 C30 -77.8(3) . . . . ?
C25 N24 C28 C29 -108.7(3) . . . . ?
S21 N24 C28 C29 50.3(3) . . . . ?
